data_2009047
loop_
_publ_author_name
'Taka, Jun-ichiro'
' Kashino, Setsuo'

_publ_section_title
;
 Sodium hydrogen <i>trans</i>-glutaconate and ammonium hydrogen
 <i>trans</i>-glutaconate
;
_journal_issue 10
_journal_name_full 'Acta Crystallographica Section C'
_journal_page_first 1620
_journal_page_last 1623
_journal_paper_doi 10.1107/S0108270199008458
_journal_volume 55
_journal_year 1999
_chemical_formula_iupac 'NH4 +, C5 H5 O4 -'
_chemical_formula_moiety 'NH4 +, C5 H5 O4 -'
_chemical_formula_sum 'C5 H9 N O4'
_chemical_formula_weight 147.13
_chemical_name_systematic ' Ammonium hydrogen trans-1-propene-1,3-dicarboxylate'
_space_group_IT_number 72
_symmetry_cell_setting orthorhombic
_symmetry_space_group_name_Hall '-I 2 2c'
_symmetry_space_group_name_H-M 'I b a m'
_atom_type_scat_source IntTabIV
_cell_angle_alpha 90.0
_cell_angle_beta 90.0
_cell_angle_gamma 90.0
_cell_formula_units_Z 8
_cell_length_a 10.669(5)
_cell_length_b 18.479(6)
_cell_length_c 7.280(6)
_cell_measurement_reflns_used 25
_cell_measurement_temperature 295
_cell_measurement_theta_max 12
_cell_measurement_theta_min 9.5
_cell_volume 1435.3(14)
_computing_cell_refinement RASAII
_computing_data_collection 'RASAII (Rigaku Corporation, 1990)'
_computing_molecular_graphics 'ORTEP-3 (Farrugia, 1997)'
_computing_structure_refinement 'TEXSAN (Molecular Structure Corporation, 1985)'
_computing_structure_solution 'SIR (Burla et al., 1989)'
_diffrn_measurement_device 'Rigaku AFC-5R'
_diffrn_measurement_method \w/2\q
_diffrn_radiation_type MoK\a
_diffrn_radiation_wavelength 0.71073
_diffrn_reflns_av_R_equivalents 0.012
_diffrn_reflns_limit_h_max 16
_diffrn_reflns_limit_h_min 0
_diffrn_reflns_limit_k_max 27
_diffrn_reflns_limit_k_min 0
_diffrn_reflns_limit_l_max 10
_diffrn_reflns_limit_l_min -1
_diffrn_reflns_number 1662
_diffrn_reflns_theta_max 27.5
_diffrn_standards_decay_% 0.0
_diffrn_standards_interval_count 97
_diffrn_standards_number 3
_exptl_absorpt_coefficient_mu 0.119
_exptl_absorpt_correction_type none
_exptl_crystal_colour colorless
_exptl_crystal_density_diffrn 1.362
_exptl_crystal_density_method 'not measured'
_exptl_crystal_description prismatic
_exptl_crystal_F_000 624
_exptl_crystal_size_max 0.50
_exptl_crystal_size_mid 0.30
_exptl_crystal_size_min 0.18
_refine_diff_density_max 0.33
_refine_diff_density_min -0.36
_refine_ls_extinction_method none
_refine_ls_goodness_of_fit_ref 1.51
_refine_ls_hydrogen_treatment refall
_refine_ls_number_parameters 82
_refine_ls_number_reflns 888
_refine_ls_R_factor_gt 0.077
_refine_ls_shift/su_max 0.008
_refine_ls_structure_factor_coef F
_refine_ls_weighting_details 'w = 1/\s^2^(F)'
_refine_ls_weighting_scheme sigma
_refine_ls_wR_factor_ref 0.067
_reflns_number_gt 888
_reflns_number_total 1476
_reflns_threshold_expression I>1.0\s(I)
_cod_data_source_file ob1012.cif
_cod_data_source_block II
_cod_original_cell_volume 1435(2)
_cod_database_code 2009047

loop_
_symmetry_equiv_pos_as_xyz
x,y,z
-x,-y,z
-x,y,1/2-z
x,-y,1/2-z
-x,-y,-z
x,y,-z
x,-y,1/2+z
-x,y,1/2+z
1/2+x,1/2+y,1/2+z
1/2-x,1/2-y,1/2+z
1/2-x,1/2+y,-z
1/2+x,1/2-y,-z
1/2-x,1/2-y,1/2-z
1/2+x,1/2+y,1/2-z
1/2+x,1/2-y,z
1/2-x,1/2+y,z

loop_
_atom_site_label
_atom_site_fract_x
_atom_site_fract_y
_atom_site_fract_z
_atom_site_U_iso_or_equiv
_atom_site_adp_type
_atom_site_occupancy
_atom_site_type_symbol
N1 .500 .000 .250 .037(3) Uani 1.0 N
N2 1.000 .000 .750 .044(3) Uani 1.0 N
O1 .6285(2) .10440(10) .500 .0480(10) Uani 1.0 O
O2 .8144(2) .05060(10) .500 .0430(10) Uani 1.0 O
O3 .6275(2) .37880(10) .500 .0710(10) Uani 1.0 O
O4 .8101(2) .43510(10) .500 .0520(10) Uani 1.0 O
C1 .8155(3) .17670(10) .500 .049(3) Uani 1.0 C
C2 .7529(3) .24180(10) .500 .0460(10) Uani 1.0 C
C3 .8165(4) .30990(10) .500 .054(3) Uani 1.0 C
C4 .7446(3) .10690(10) .500 .0320(10) Uani 1.0 C
C5 .7400(3) .37670(10) .500 .0370(10) Uani 1.0 C
H1 .902(3) .1740(10) .500 .037(9) Uiso 1.0 H
H2 .652(6) .247(2) .500 .14(3) Uiso 1.0 H
H3 .874(3) .309(2) .406(5) .110(10) Uiso 1.0 H
H4O .743(4) .477(2) .500 .080(10) Uiso 1.0 H
H1N .552(2) .0290(10) .333(4) .100(10) Uiso 1.0 H
H2N .952(2) .0290(10) .688(5) .100(10) Uiso 1.0 H

loop_
_atom_site_aniso_label
_atom_site_aniso_U_11
_atom_site_aniso_U_22
_atom_site_aniso_U_33
_atom_site_aniso_U_12
_atom_site_aniso_U_13
_atom_site_aniso_U_23
_atom_site_aniso_type_symbol
N1 .029(2) .043(2) .039(3) .0 .0 .0 N
N2 .038(3) .051(2) .045(3) .0 .0 .0 N
O1 .0330(10) .0280(10) .082(2) -.0022(9) .0 .0 O
O2 .0360(10) .0200(8) .072(2) .0014(8) .0 .0 O
O3 .036(2) .0340(10) .143(3) -.0020(10) .0 .0 O
O4 .0360(10) .0201(8) .102(2) -.0018(8) .0 .0 O
C1 .037(2) .0190(10) .094(3) -.0010(10) .0 .0 C
C2 .0350(10) .0250(10) .078(2) -.0010(10) .0 .0 C
C3 .047(2) .0230(10) .093(3) .0010(10) .0 .0 C
C4 .033(2) .0210(10) .043(2) .0000(10) .0 .0 C
C5 .035(2) .0220(10) .054(2) .0000(10) .0 .0 C

loop_
_geom_angle_atom_site_label_1
_geom_angle_atom_site_label_2
_geom_angle_atom_site_label_3
_geom_angle_site_symmetry_3
_geom_angle
_geom_angle_publ_flag
C2 C1 C4 . 120.5(3) yes
C1 C2 C3 . 122.6(3) yes
C2 C3 C5 . 118.2(3) yes
O1 C4 O2 . 123.4(2) yes
O1 C4 C1 . 122.6(2) yes
O2 C4 C1 . 114.0(3) yes
O3 C5 O4 . 122.8(3) yes
O3 C5 C3 . 125.4(3) yes
O4 C5 C3 . 111.8(3) yes
C2 C1 H1 . 122(2) no
C4 C1 H1 . 117(2) no
C1 C2 H2 . 124(2) no
C3 C2 H2 . 113(2) no
C2 C3 H3 . 107(2) no
C5 C3 H3 . 113(2) no
H3 C3 H3 6_556 96(4) no
C5 O4 H4O . 102(2) no
H1N N1 H1N 3_655 114(2) no
H1N N1 H1N 2_655 104(3) no
H1N N1 H1N 4_555 111(2) no
H2N N2 H2N 4_556 108(4) no
H2N N2 H2N 3_756 104(4) no
H2N N2 H2N 2_755 117(5) no

loop_
_geom_bond_atom_site_label_1
_geom_bond_atom_site_label_2
_geom_bond_site_symmetry_1
_geom_bond_site_symmetry_2
_geom_bond_distance
_geom_bond_publ_flag
O1 C4 . . 1.240(3) yes
O2 C4 . . 1.280(3) yes
O3 C5 . . 1.202(4) yes
O4 C5 . . 1.314(3) yes
C1 C2 . . 1.374(4) yes
C1 C4 . . 1.496(4) yes
C2 C3 . . 1.430(4) yes
C3 C5 . . 1.479(4) yes
C1 H1 . . .92(3) no
C2 H2 . . 1.08(6) no
C3 H3 . . .92(3) no
O4 H4O . . 1.05(4) no
N1 H1N . . .98(2) no
N2 H2N . . .88(2) no

loop_
_geom_hbond_atom_site_label_D
_geom_hbond_atom_site_label_H
_geom_hbond_atom_site_label_A
_geom_hbond_site_symmetry_A
_geom_hbond_distance_DH
_geom_hbond_distance_HA
_geom_hbond_distance_DA
_geom_hbond_angle_DHA
O4 H4O O2 11_656 1.05(4) 1.50(4) 2.513(3) 161(3)
N1 H1N O1 1_555 0.98(2) 2.02(2) 2.986(2) 168(2)
N2 H2N O2 1_555 0.88(2) 2.04(3) 2.848(2) 153(2)

loop_
_geom_torsion_atom_site_label_1
_geom_torsion_atom_site_label_2
_geom_torsion_atom_site_label_3
_geom_torsion_atom_site_label_4
_geom_torsion
_geom_torsion_publ_flag
O2 C4 C1 C2 180 no
O3 C5 C3 C2 0 no
O4 C5 C3 C2 180 no
C1 C2 C3 C5 180 no
C3 C2 C1 C4 180 no

loop_
_cod_related_entry_id
_cod_related_entry_database
_cod_related_entry_code
1 ChemSpider 30652250
